data_8101936
loop_
_publ_author_name
'Zonouzi, A.'
'Rahmani, H.'
'Samareh Afsari, H.'

_publ_section_title
;
Crystal structure of dimethyl (2E)-2-[(tert-butylamino)-(1,3-dimethyl-
2,4,6-trioxotetrahydropyrimidin-5(2H)-ylidene)methyl]but-2-enedioate, 
C~17~H~23~N~3~O~7~
;
_journal_issue 2
_journal_name_full 'Zeitschrift f\"ur Kristallographie - New Crystal Structures'
_journal_page_first 133
_journal_page_last 134
_journal_volume 221
_journal_year 2006
_chemical_formula_moiety 'C17 H23 N3 O7'
_chemical_formula_sum 'C17 H23 N3 O7'
_chemical_formula_weight 381.38
_chemical_name_systematic
; 
dimethyl-(2E)-2-[(tert-butylamino)(1,3-dimethyl-2,4,6-
trioxotetrahydropyrimidin-5(2H)-ylidene)methyl]but-2-enedioate
;
_space_group_IT_number 14
_symmetry_cell_setting monoclinic
_symmetry_space_group_name_Hall '-P 2ybc'
_symmetry_space_group_name_H-M 'P 1 21/c 1'
_atom_sites_solution_hydrogens difmap
_atom_sites_solution_primary direct
_atom_sites_solution_secondary difmap
_audit_creation_method SHELXL-97
_cell_angle_alpha 90.00
_cell_angle_beta 97.53(3)
_cell_angle_gamma 90.00
_cell_formula_units_Z 4
_cell_length_a 15.231(3)
_cell_length_b 15.641(3)
_cell_length_c 7.8003(16)
_cell_measurement_reflns_used 48
_cell_measurement_temperature 193(2)
_cell_measurement_theta_max 14.50
_cell_measurement_theta_min 4.20
_cell_volume 1842.2(6)
_computing_cell_refinement 'Siemens P3/PC (Siemens, 1989)'
_computing_data_collection 'Siemens P3/PC (Siemens, 1989)'
_computing_data_reduction 'Siemens P3/PC (Siemens, 1989)'
_computing_molecular_graphics 'SHELXTL PLUS 5 (Sheldrick, 1998)'
_computing_publication_material 'SHELXTL PLUS 5 (Sheldrick, 1998)'
_computing_structure_refinement 'SHELXTL PLUS 5 (Sheldrick, 1998)'
_computing_structure_solution 'SHELXTL PLUS 5 (Sheldrick, 1998)'
_diffrn_ambient_temperature 193(2)
_diffrn_measured_fraction_theta_full 0.998
_diffrn_measured_fraction_theta_max 0.998
_diffrn_measurement_device_type 'Rebuild Syntex P2~1~/Siemens P3'
_diffrn_measurement_method omega/2theta
_diffrn_radiation_monochromator graphite
_diffrn_radiation_source 'fine-focus sealed tube'
_diffrn_radiation_type MoK\a
_diffrn_radiation_wavelength 0.71073
_diffrn_reflns_av_R_equivalents 0.0242
_diffrn_reflns_av_sigmaI/netI 0.0540
_diffrn_reflns_limit_h_max 19
_diffrn_reflns_limit_h_min -20
_diffrn_reflns_limit_k_max 0
_diffrn_reflns_limit_k_min -20
_diffrn_reflns_limit_l_max 10
_diffrn_reflns_limit_l_min 0
_diffrn_reflns_number 4756
_diffrn_reflns_theta_full 28.00
_diffrn_reflns_theta_max 28.00
_diffrn_reflns_theta_min 2.70
_diffrn_standards_decay_% 2.2
_diffrn_standards_interval_count 98
_diffrn_standards_number 2
_exptl_absorpt_coefficient_mu 0.108
_exptl_absorpt_correction_type none
_exptl_crystal_colour colorless
_exptl_crystal_density_diffrn 1.375
_exptl_crystal_density_method 'not measured'
_exptl_crystal_description prism
_exptl_crystal_F_000 808
_exptl_crystal_size_max 0.40
_exptl_crystal_size_mid 0.20
_exptl_crystal_size_min 0.20
_refine_diff_density_max 0.280
_refine_diff_density_min -0.183
_refine_diff_density_rms 0.041
_refine_ls_extinction_method none
_refine_ls_goodness_of_fit_ref 0.986
_refine_ls_hydrogen_treatment constr
_refine_ls_matrix_type full
_refine_ls_number_parameters 251
_refine_ls_number_reflns 4438
_refine_ls_number_restraints 0
_refine_ls_restrained_S_all 0.986
_refine_ls_R_factor_all 0.0709
_refine_ls_R_factor_gt 0.0395
_refine_ls_shift/su_max 0.000
_refine_ls_shift/su_mean 0.000
_refine_ls_structure_factor_coef Fsqd
_refine_ls_weighting_details 'calc w=1/[\s^2^(Fo^2^)+(0.0647P)^2^] where P=(Fo^2^+2Fc^2^)/3'
_refine_ls_weighting_scheme calc
_refine_ls_wR_factor_gt 0.1093
_refine_ls_wR_factor_ref 0.1147
_reflns_number_gt 3088
_reflns_number_total 4438
_reflns_threshold_expression I>2sigma(I)
_cod_data_source_file 1267-1732.cff
_cod_data_source_block ZON6
_cod_depositor_comments
;
The following automatic conversions were performed:
'_symmetry_cell_setting' value 'Monoclinic' changed to 'monoclinic'
according to '/home/saulius/struct/CIF-dictionaries/cif_core.dic'
dictionary named 'cif_core.dic' version 2.4.1 from 2010-06-29.

Automatic conversion script
Id: cif_fix_enum 1555 2011-01-17 13:19:09Z saulius 
;
_cod_original_cell_volume 1842.1(6)
_cod_original_sg_symbol_H-M P12(1)/c1
_cod_database_code 8101936

loop_
_symmetry_equiv_pos_as_xyz
'x, y, z'
'-x, y+1/2, -z+1/2'
'-x, -y, -z'
'x, -y-1/2, z-1/2'

loop_
_atom_site_label
_atom_site_type_symbol
_atom_site_fract_x
_atom_site_fract_y
_atom_site_fract_z
_atom_site_U_iso_or_equiv
_atom_site_adp_type
_atom_site_occupancy
_atom_site_symmetry_multiplicity
_atom_site_Wyckoff_symbol
_atom_site_calc_flag
_atom_site_refinement_flags
_atom_site_disorder_assembly
_atom_site_disorder_group
O1 O -0.01022(8) 0.57960(9) -0.29710(16) 0.0545(3) Uani 1 4 e d . . .
O2 O 0.11606(6) 0.67540(6) 0.22304(13) 0.0336(2) Uani 1 4 e d . . .
O3 O 0.21808(7) 0.42464(6) -0.02431(14) 0.0347(2) Uani 1 4 e d . . .
O4 O 0.35496(7) 0.33344(7) 0.29366(18) 0.0492(3) Uani 1 4 e d . . .
O5 O 0.22622(6) 0.38482(6) 0.35838(13) 0.0305(2) Uani 1 4 e d . . .
O6 O 0.38104(7) 0.63886(6) 0.08469(16) 0.0405(3) Uani 1 4 e d . . .
N1 N 0.10315(8) 0.50131(8) -0.15913(16) 0.0319(3) Uani 1 4 e d . . .
H1N H 0.2093 0.6393 0.3700 0.035 Uiso 1 4 e d R . .
C2 C 0.04542(9) 0.57023(10) -0.17236(19) 0.0350(3) Uani 1 4 e d . . .
N3 N 0.05359(7) 0.62701(8) -0.03675(16) 0.0305(3) Uani 1 4 e d . . .
C4 C 0.11719(8) 0.62122(8) 0.10739(18) 0.0260(3) Uani 1 4 e d . . .
C5 C 0.18040(8) 0.55290(8) 0.11084(17) 0.0237(3) Uani 1 4 e d . . .
C6 C 0.17141(9) 0.48854(8) -0.02261(18) 0.0265(3) Uani 1 4 e d . . .
O7 O 0.51661(6) 0.58127(6) 0.14226(16) 0.0406(3) Uani 1 4 e d . . .
C7 C 0.25000(8) 0.54701(8) 0.24886(17) 0.0226(3) Uani 1 4 e d . . .
C8 C 0.32100(8) 0.48092(8) 0.24484(17) 0.0242(3) Uani 1 4 e d . . .
C9 C 0.40014(9) 0.49706(8) 0.19767(19) 0.0280(3) Uani 1 4 e d . . .
H9A H 0.4408 0.4524 0.2048 0.034 Uiso 1 4 e calc R . .
N10 N 0.25392(7) 0.60005(7) 0.38115(15) 0.0267(2) Uani 1 4 e d . . .
C11 C 0.31244(9) 0.60687(9) 0.54965(19) 0.0314(3) Uani 1 4 e d . . .
C12 C 0.26287(12) 0.66871(12) 0.6541(2) 0.0470(4) Uani 1 4 e d . . .
H12A H 0.2052 0.6461 0.6646 0.070 Uiso 1 4 e calc R . .
H12B H 0.2568 0.7230 0.5963 0.070 Uiso 1 4 e calc R . .
H12C H 0.2954 0.6760 0.7672 0.070 Uiso 1 4 e calc R . .
C13 C 0.32327(12) 0.52102(10) 0.6413(2) 0.0435(4) Uani 1 4 e d . . .
H13A H 0.2661 0.4953 0.6429 0.065 Uiso 1 4 e calc R . .
H13B H 0.3511 0.5293 0.7578 0.065 Uiso 1 4 e calc R . .
H13C H 0.3594 0.4842 0.5811 0.065 Uiso 1 4 e calc R . .
C14 C 0.40235(10) 0.64501(10) 0.5262(2) 0.0414(4) Uani 1 4 e d . . .
H14A H 0.3939 0.6947 0.4537 0.062 Uiso 1 4 e calc R . .
H14B H 0.4366 0.6034 0.4733 0.062 Uiso 1 4 e calc R . .
H14C H 0.4331 0.6609 0.6370 0.062 Uiso 1 4 e calc R . .
C15 C 0.30383(9) 0.39113(8) 0.29988(19) 0.0292(3) Uani 1 4 e d . . .
C16 C 0.20480(11) 0.30075(9) 0.4172(2) 0.0416(4) Uani 1 4 e d . . .
H16A H 0.1465 0.3014 0.4513 0.062 Uiso 1 4 e calc R . .
H16B H 0.2470 0.2846 0.5141 0.062 Uiso 1 4 e calc R . .
H16C H 0.2066 0.2603 0.3252 0.062 Uiso 1 4 e calc R . .
C17 C 0.42862(9) 0.58045(9) 0.13473(19) 0.0288(3) Uani 1 4 e d . . .
C18 C 0.55686(11) 0.66181(10) 0.1052(3) 0.0520(5) Uani 1 4 e d . . .
H18A H 0.6190 0.6534 0.1011 0.078 Uiso 1 4 e calc R . .
H18B H 0.5489 0.7024 0.1942 0.078 Uiso 1 4 e calc R . .
H18C H 0.5294 0.6831 -0.0044 0.078 Uiso 1 4 e calc R . .
C19 C 0.08988(11) 0.43914(11) -0.3003(2) 0.0435(4) Uani 1 4 e d . . .
H19A H 0.0988 0.4665 -0.4068 0.065 Uiso 1 4 e calc R . .
H19B H 0.0307 0.4170 -0.3097 0.065 Uiso 1 4 e calc R . .
H19C H 0.1315 0.3931 -0.2770 0.065 Uiso 1 4 e calc R . .
C20 C -0.00951(10) 0.69834(11) -0.0484(2) 0.0410(4) Uani 1 4 e d . . .
H20A H -0.0688 0.6763 -0.0595 0.062 Uiso 1 4 e calc R . .
H20B H -0.0023 0.7327 -0.1476 0.062 Uiso 1 4 e calc R . .
H20C H 0.0014 0.7327 0.0542 0.062 Uiso 1 4 e calc R . .

loop_
_atom_site_aniso_label
_atom_site_aniso_U_11
_atom_site_aniso_U_22
_atom_site_aniso_U_33
_atom_site_aniso_U_23
_atom_site_aniso_U_13
_atom_site_aniso_U_12
O1 0.0399(6) 0.0775(9) 0.0411(7) -0.0074(6) -0.0136(5) 0.0172(6)
O2 0.0298(5) 0.0296(5) 0.0402(6) -0.0051(4) -0.0008(4) 0.0099(4)
O3 0.0346(5) 0.0290(5) 0.0396(6) -0.0069(4) 0.0017(4) 0.0059(4)
O4 0.0396(6) 0.0240(5) 0.0880(9) 0.0146(6) 0.0235(6) 0.0101(5)
O5 0.0272(5) 0.0231(5) 0.0425(6) 0.0023(4) 0.0094(4) -0.0037(4)
O6 0.0317(5) 0.0286(5) 0.0610(7) 0.0141(5) 0.0053(5) 0.0017(4)
N1 0.0261(6) 0.0373(7) 0.0316(6) -0.0055(5) 0.0008(5) 0.0011(5)
C2 0.0252(7) 0.0464(9) 0.0328(8) 0.0006(7) 0.0013(6) 0.0027(6)
N3 0.0224(5) 0.0366(6) 0.0317(6) 0.0027(5) 0.0005(5) 0.0084(5)
C4 0.0205(6) 0.0266(7) 0.0310(7) 0.0029(6) 0.0035(5) 0.0012(5)
C5 0.0201(6) 0.0212(6) 0.0297(7) 0.0005(5) 0.0037(5) 0.0006(5)
C6 0.0232(6) 0.0273(6) 0.0292(7) 0.0003(5) 0.0043(5) -0.0013(5)
O7 0.0236(5) 0.0255(5) 0.0741(8) 0.0029(5) 0.0109(5) -0.0037(4)
C7 0.0198(6) 0.0174(5) 0.0309(7) 0.0029(5) 0.0041(5) -0.0005(5)
C8 0.0224(6) 0.0197(6) 0.0301(7) 0.0004(5) 0.0024(5) 0.0009(5)
C9 0.0227(6) 0.0206(6) 0.0407(8) 0.0012(6) 0.0039(5) 0.0020(5)
N10 0.0236(5) 0.0233(5) 0.0319(6) -0.0018(5) -0.0011(5) 0.0048(4)
C11 0.0303(7) 0.0284(7) 0.0332(7) -0.0036(6) -0.0042(6) 0.0018(5)
C12 0.0485(10) 0.0508(10) 0.0395(9) -0.0154(8) -0.0021(7) 0.0094(8)
C13 0.0533(10) 0.0386(8) 0.0351(8) 0.0047(7) -0.0072(7) 0.0003(7)
C14 0.0334(8) 0.0367(8) 0.0510(10) -0.0061(7) -0.0067(7) -0.0071(6)
C15 0.0261(7) 0.0216(6) 0.0405(8) 0.0033(6) 0.0059(6) 0.0009(5)
C16 0.0458(9) 0.0282(7) 0.0530(10) 0.0043(7) 0.0152(7) -0.0100(7)
C17 0.0251(6) 0.0235(6) 0.0382(8) 0.0000(6) 0.0056(6) -0.0017(5)
C18 0.0358(9) 0.0295(8) 0.0939(15) 0.0001(9) 0.0209(9) -0.0122(7)
C19 0.0402(9) 0.0499(10) 0.0389(9) -0.0156(8) -0.0003(7) -0.0033(7)
C20 0.0314(8) 0.0441(9) 0.0459(9) 0.0048(7) -0.0012(7) 0.0155(7)

loop_
_atom_type_symbol
_atom_type_description
_atom_type_scat_dispersion_real
_atom_type_scat_dispersion_imag
_atom_type_scat_source
C C 0.0033 0.0016 'International Tables Vol C Tables 4.2.6.8 and 6.1.1.4'
H H 0.0000 0.0000 'International Tables Vol C Tables 4.2.6.8 and 6.1.1.4'
N N 0.0061 0.0033 'International Tables Vol C Tables 4.2.6.8 and 6.1.1.4'
O O 0.0106 0.0060 'International Tables Vol C Tables 4.2.6.8 and 6.1.1.4'

loop_
_geom_angle_atom_site_label_1
_geom_angle_atom_site_label_2
_geom_angle_atom_site_label_3
_geom_angle
_geom_angle_site_symmetry_1
_geom_angle_site_symmetry_3
_geom_angle_publ_flag
C15 O5 C16 115.21(11) . . ?
C2 N1 C6 124.57(12) . . ?
C2 N1 C19 115.91(12) . . ?
C6 N1 C19 119.51(12) . . ?
O1 C2 N3 121.52(14) . . ?
O1 C2 N1 121.57(14) . . ?
N3 C2 N1 116.91(12) . . ?
C2 N3 C4 124.38(12) . . ?
C2 N3 C20 116.80(12) . . ?
C4 N3 C20 118.81(12) . . ?
O2 C4 N3 118.06(11) . . ?
O2 C4 C5 124.63(12) . . ?
N3 C4 C5 117.31(12) . . ?
C7 C5 C4 119.83(12) . . ?
C7 C5 C6 119.73(11) . . ?
C4 C5 C6 120.40(12) . . ?
O3 C6 N1 118.74(12) . . ?
O3 C6 C5 125.17(12) . . ?
N1 C6 C5 116.09(12) . . ?
C17 O7 C18 116.69(12) . . ?
N10 C7 C5 120.53(11) . . ?
N10 C7 C8 119.41(11) . . ?
C5 C7 C8 120.05(11) . . ?
C9 C8 C7 123.88(11) . . ?
C9 C8 C15 117.05(11) . . ?
C7 C8 C15 119.06(11) . . ?
C8 C9 C17 125.12(12) . . ?
C8 C9 H9A 117.4 . . ?
C17 C9 H9A 117.4 . . ?
C7 N10 C11 133.99(11) . . ?
C7 N10 H1N 113.1 . . ?
C11 N10 H1N 112.8 . . ?
N10 C11 C13 111.52(12) . . ?
N10 C11 C14 111.37(12) . . ?
C13 C11 C14 110.96(13) . . ?
N10 C11 C12 103.61(11) . . ?
C13 C11 C12 109.83(14) . . ?
C14 C11 C12 109.29(13) . . ?
C11 C12 H12A 109.5 . . ?
C11 C12 H12B 109.5 . . ?
H12A C12 H12B 109.5 . . ?
C11 C12 H12C 109.5 . . ?
H12A C12 H12C 109.5 . . ?
H12B C12 H12C 109.5 . . ?
C11 C13 H13A 109.5 . . ?
C11 C13 H13B 109.5 . . ?
H13A C13 H13B 109.5 . . ?
C11 C13 H13C 109.5 . . ?
H13A C13 H13C 109.5 . . ?
H13B C13 H13C 109.5 . . ?
C11 C14 H14A 109.5 . . ?
C11 C14 H14B 109.5 . . ?
H14A C14 H14B 109.5 . . ?
C11 C14 H14C 109.5 . . ?
H14A C14 H14C 109.5 . . ?
H14B C14 H14C 109.5 . . ?
O4 C15 O5 124.90(12) . . ?
O4 C15 C8 123.70(13) . . ?
O5 C15 C8 111.39(11) . . ?
O5 C16 H16A 109.5 . . ?
O5 C16 H16B 109.5 . . ?
H16A C16 H16B 109.5 . . ?
O5 C16 H16C 109.5 . . ?
H16A C16 H16C 109.5 . . ?
H16B C16 H16C 109.5 . . ?
O6 C17 O7 124.60(13) . . ?
O6 C17 C9 126.09(13) . . ?
O7 C17 C9 109.31(11) . . ?
O7 C18 H18A 109.5 . . ?
O7 C18 H18B 109.5 . . ?
H18A C18 H18B 109.5 . . ?
O7 C18 H18C 109.5 . . ?
H18A C18 H18C 109.5 . . ?
H18B C18 H18C 109.5 . . ?
N1 C19 H19A 109.5 . . ?
N1 C19 H19B 109.5 . . ?
H19A C19 H19B 109.5 . . ?
N1 C19 H19C 109.5 . . ?
H19A C19 H19C 109.5 . . ?
H19B C19 H19C 109.5 . . ?
N3 C20 H20A 109.5 . . ?
N3 C20 H20B 109.5 . . ?
H20A C20 H20B 109.5 . . ?
N3 C20 H20C 109.5 . . ?
H20A C20 H20C 109.5 . . ?
H20B C20 H20C 109.5 . . ?

loop_
_geom_bond_atom_site_label_1
_geom_bond_atom_site_label_2
_geom_bond_distance
_geom_bond_site_symmetry_2
_geom_bond_publ_flag
O1 C2 1.2125(18) . ?
O2 C4 1.2394(17) . ?
O3 C6 1.2274(16) . ?
O4 C15 1.1971(17) . ?
O5 C15 1.3253(17) . ?
O5 C16 1.4440(17) . ?
O6 C17 1.1992(17) . ?
N1 C2 1.3863(19) . ?
N1 C6 1.4017(18) . ?
N1 C19 1.4631(19) . ?
C2 N3 1.374(2) . ?
N3 C4 1.3876(18) . ?
N3 C20 1.4676(18) . ?
C4 C5 1.4361(18) . ?
C5 C7 1.4115(18) . ?
C5 C6 1.4417(19) . ?
O7 C17 1.3338(16) . ?
O7 C18 1.4468(18) . ?
C7 N10 1.3193(17) . ?
C7 C8 1.4993(17) . ?
C8 C9 1.3297(18) . ?
C8 C15 1.5015(18) . ?
C9 C17 1.4785(19) . ?
C9 H9A 0.9300 . ?
N10 C11 1.4921(18) . ?
N10 H1N 0.9118 . ?
C11 C13 1.520(2) . ?
C11 C14 1.526(2) . ?
C11 C12 1.527(2) . ?
C12 H12A 0.9600 . ?
C12 H12B 0.9600 . ?
C12 H12C 0.9600 . ?
C13 H13A 0.9600 . ?
C13 H13B 0.9600 . ?
C13 H13C 0.9600 . ?
C14 H14A 0.9600 . ?
C14 H14B 0.9600 . ?
C14 H14C 0.9600 . ?
C16 H16A 0.9600 . ?
C16 H16B 0.9600 . ?
C16 H16C 0.9600 . ?
C18 H18A 0.9600 . ?
C18 H18B 0.9600 . ?
C18 H18C 0.9600 . ?
C19 H19A 0.9600 . ?
C19 H19B 0.9600 . ?
C19 H19C 0.9600 . ?
C20 H20A 0.9600 . ?
C20 H20B 0.9600 . ?
C20 H20C 0.9600 . ?

loop_
_geom_hbond_atom_site_label_D
_geom_hbond_atom_site_label_H
_geom_hbond_atom_site_label_A
_geom_hbond_site_symmetry_A
_geom_hbond_distance_DH
_geom_hbond_distance_HA
_geom_hbond_distance_DA
_geom_hbond_angle_DHA
_geom_hbond_publ_flag
N10 H1N O2 1_555 0.91 1.79 2.5768(15) 142 y

loop_
_geom_torsion_atom_site_label_1
_geom_torsion_atom_site_label_2
_geom_torsion_atom_site_label_3
_geom_torsion_atom_site_label_4
_geom_torsion
_geom_torsion_site_symmetry_1
_geom_torsion_site_symmetry_2
_geom_torsion_site_symmetry_3
_geom_torsion_site_symmetry_4
_geom_torsion_publ_flag
C6 N1 C2 O1 177.05(15) . . . . ?
C19 N1 C2 O1 -2.8(2) . . . . ?
C6 N1 C2 N3 -3.6(2) . . . . ?
C19 N1 C2 N3 176.61(13) . . . . ?
O1 C2 N3 C4 -178.24(14) . . . . ?
N1 C2 N3 C4 2.4(2) . . . . ?
O1 C2 N3 C20 1.3(2) . . . . ?
N1 C2 N3 C20 -178.04(13) . . . . ?
C2 N3 C4 O2 -178.17(13) . . . . ?
C20 N3 C4 O2 2.3(2) . . . . ?
C2 N3 C4 C5 2.4(2) . . . . ?
C20 N3 C4 C5 -177.18(13) . . . . ?
O2 C4 C5 C7 -3.4(2) . . . . ?
N3 C4 C5 C7 175.99(12) . . . . ?
O2 C4 C5 C6 174.38(13) . . . . ?
N3 C4 C5 C6 -6.23(19) . . . . ?
C2 N1 C6 O3 179.51(13) . . . . ?
C19 N1 C6 O3 -0.7(2) . . . . ?
C2 N1 C6 C5 -0.1(2) . . . . ?
C19 N1 C6 C5 179.67(13) . . . . ?
C7 C5 C6 O3 3.3(2) . . . . ?
C4 C5 C6 O3 -174.50(13) . . . . ?
C7 C5 C6 N1 -177.08(12) . . . . ?
C4 C5 C6 N1 5.13(19) . . . . ?
C4 C5 C7 N10 4.91(19) . . . . ?
C6 C5 C7 N10 -172.89(12) . . . . ?
C4 C5 C7 C8 -174.21(11) . . . . ?
C6 C5 C7 C8 7.99(18) . . . . ?
N10 C7 C8 C9 -79.93(18) . . . . ?
C5 C7 C8 C9 99.19(16) . . . . ?
N10 C7 C8 C15 98.89(15) . . . . ?
C5 C7 C8 C15 -81.98(16) . . . . ?
C7 C8 C9 C17 -3.1(2) . . . . ?
C15 C8 C9 C17 178.10(13) . . . . ?
C5 C7 N10 C11 174.30(13) . . . . ?
C8 C7 N10 C11 -6.6(2) . . . . ?
C7 N10 C11 C13 -47.6(2) . . . . ?
C7 N10 C11 C14 76.94(19) . . . . ?
C7 N10 C11 C12 -165.69(15) . . . . ?
C16 O5 C15 O4 -0.1(2) . . . . ?
C16 O5 C15 C8 -178.97(12) . . . . ?
C9 C8 C15 O4 -4.5(2) . . . . ?
C7 C8 C15 O4 176.57(14) . . . . ?
C9 C8 C15 O5 174.34(13) . . . . ?
C7 C8 C15 O5 -4.56(18) . . . . ?
C18 O7 C17 O6 7.1(2) . . . . ?
C18 O7 C17 C9 -172.76(14) . . . . ?
C8 C9 C17 O6 -16.0(3) . . . . ?
C8 C9 C17 O7 163.83(14) . . . . ?

loop_
_cod_related_entry_id
_cod_related_entry_database
_cod_related_entry_code
1 ChemSpider 30653896
